data_1572497
loop_
_publ_author_name
'Liu, Zheng'
'Fang, Jun-Jie'
'Wang, Zhi-Yi'
'Xie, Yun-Peng'
'Lu, Xing'

_publ_section_title
;
 Structural diversity of copper(i) alkynyl cluster-based coordination
 polymers utilizing bifunctional pyridine carboxylic acid ligands
;
_journal_issue 38
_journal_name_full Nanoscale
_journal_page_first 17817
_journal_page_last 17824
_journal_paper_doi 10.1039/D4NR02543A
_journal_volume 16
_journal_year 2024
_chemical_formula_moiety 'C39 H43 Cu6 F6 N O4'
_chemical_formula_sum 'C39 H43 Cu6 F6 N O4'
_chemical_formula_weight 1084.98
_space_group_crystal_system triclinic
_space_group_IT_number 2
_space_group_name_Hall '-P 1'
_space_group_name_H-M_alt 'P -1'
_atom_sites_solution_hydrogens geom
_audit_creation_date 2024-06-12
_audit_creation_method
;
Olex2 1.5
(compiled 2024.02.16 svn.r378c4104 for OlexSys, GUI svn.r6928)
;
_audit_update_record
;
2024-06-12 deposited with the CCDC.	2024-09-03 downloaded from the CCDC.
;
_cell_angle_alpha 115.220(3)
_cell_angle_beta 97.199(2)
_cell_angle_gamma 111.483(2)
_cell_formula_units_Z 2
_cell_length_a 12.6843(10)
_cell_length_b 14.1427(9)
_cell_length_c 14.7359(10)
_cell_measurement_reflns_used 9888
_cell_measurement_temperature 273.15
_cell_measurement_theta_max 24.52
_cell_measurement_theta_min 2.59
_cell_volume 2097.4(3)
_computing_cell_refinement 'SAINT V8.40B (?, 2016)'
_computing_data_reduction 'SAINT V8.40B (?, 2016)'
_computing_molecular_graphics 'Olex2 1.5 (Dolomanov et al., 2009)'
_computing_publication_material 'Olex2 1.5 (Dolomanov et al., 2009)'
_computing_structure_refinement 'XL  (Sheldrick, 2008)'
_computing_structure_solution 'SHELXT 2018/2 (Sheldrick, 2018)'
_diffrn_ambient_temperature 273.15
_diffrn_detector_area_resol_mean 7.9
_diffrn_detector_type 'CCD area detector'
_diffrn_measured_fraction_theta_full 0.893
_diffrn_measured_fraction_theta_max 0.892
_diffrn_measurement_device 'three-circle diffractometer'
_diffrn_measurement_device_type 'Bruker APEX-II CCD'
_diffrn_measurement_method '\f and \w scans'
_diffrn_radiation_type MoK\a
_diffrn_radiation_wavelength 0.71073
_diffrn_reflns_av_R_equivalents 0.0642
_diffrn_reflns_av_unetI/netI 0.0802
_diffrn_reflns_Laue_measured_fraction_full 0.893
_diffrn_reflns_Laue_measured_fraction_max 0.892
_diffrn_reflns_limit_h_max 15
_diffrn_reflns_limit_h_min -15
_diffrn_reflns_limit_k_max 16
_diffrn_reflns_limit_k_min -17
_diffrn_reflns_limit_l_max 17
_diffrn_reflns_limit_l_min -17
_diffrn_reflns_number 19018
_diffrn_reflns_point_group_measured_fraction_full 0.893
_diffrn_reflns_point_group_measured_fraction_max 0.892
_diffrn_reflns_theta_full 25.242
_diffrn_reflns_theta_max 25.360
_diffrn_reflns_theta_min 1.621
_diffrn_source_current 0.0
_diffrn_source_power 0.0
_diffrn_source_voltage 0.0
_diffrn_standards_number 0
_exptl_absorpt_coefficient_mu 3.053
_exptl_absorpt_correction_T_max 0.7030
_exptl_absorpt_correction_T_min 0.5807
_exptl_absorpt_correction_type none
_exptl_absorpt_process_details
;
SADABS-2016/2 (Bruker,2016/2) was used for absorption correction.
wR2(int) was 0.1622 before and 0.1122 after correction.
The Ratio of minimum to maximum transmission is 0.8260.
The \l/2 correction factor is Not present.
;
_exptl_crystal_colour 'clear yellow'
_exptl_crystal_colour_lustre clear
_exptl_crystal_colour_primary yellow
_exptl_crystal_density_diffrn 1.718
_exptl_crystal_description block
_exptl_crystal_F_000 1088
_exptl_crystal_size_max 0.2
_exptl_crystal_size_mid 0.2
_exptl_crystal_size_min 0.2
_refine_diff_density_max 2.625
_refine_diff_density_min -2.020
_refine_diff_density_rms 0.403
_refine_ls_extinction_method none
_refine_ls_goodness_of_fit_ref 1.066
_refine_ls_hydrogen_treatment constr
_refine_ls_matrix_type full
_refine_ls_number_parameters 545
_refine_ls_number_reflns 6855
_refine_ls_number_restraints 187
_refine_ls_restrained_S_all 1.059
_refine_ls_R_factor_all 0.1309
_refine_ls_R_factor_gt 0.1275
_refine_ls_shift/su_max 0.000
_refine_ls_shift/su_mean 0.000
_refine_ls_structure_factor_coef Fsqd
_refine_ls_weighting_details 'w=1/[\s^2^(Fo^2^)+(0.3000P)^2^] where P=(Fo^2^+2Fc^2^)/3'
_refine_ls_weighting_scheme calc
_refine_ls_wR_factor_gt 0.3268
_refine_ls_wR_factor_ref 0.3380
_reflns_Friedel_coverage 0.000
_reflns_number_gt 6082
_reflns_number_total 6855
_reflns_threshold_expression 'I > 2\s(I)'
_cod_data_source_file d4nr02543a2.cif
_cod_data_source_block 2b
_cod_depositor_comments 'Adding full bibliography for 1572496--1572504.cif.'
_cod_database_code 1572497
_shelx_shelxl_version_number 2018/3
_shelx_space_group_comment
;
The symmetry employed for this shelxl refinement is uniquely defined
by the following loop, which should always be used as a source of
symmetry information in preference to the above space-group names.
They are only intended as comments.
;
_shelx_estimated_absorpt_t_max 0.580
_shelx_estimated_absorpt_t_min 0.580
_olex2_refinement_description
;
1. Fixed Uiso
 At 1.2 times of:
  All C(H) groups
 At 1.5 times of:
  All C(H,H,H) groups
2. Restrained distances
 F00G-C01B \\sim F00H-C01B
 with sigma of 0.02
 F00U-C01B \\sim F00V-C01B
 with sigma of 0.02
 F01A-C01B \\sim F01B-C01B
 with sigma of 0.02
3. Rigid bond restraints
 C00J, C00S, C010, C014, C01H, C01J
 with sigma for 1-2 distances of 0.01 and sigma for 1-3 distances of 0.01
 O008, F009, O00A, F00C, F00E, F00G, C00H, C00Q, C00R, F00U, F01A, C01B, C01C
 with sigma for 1-2 distances of 0.01 and sigma for 1-3 distances of 0.01
 O008, F009, O00A, F00C, F00E, C00H, C00Q, C00R, C01B, C01C, F00H, F00V, F01B
 with sigma for 1-2 distances of 0.01 and sigma for 1-3 distances of 0.01
4. Uiso/Uaniso restraints and constraints
Uanis(C00J) \\sim Ueq, Uanis(C00S) \\sim Ueq, Uanis(C010) \\sim Ueq,
Uanis(C014) \\sim Ueq, Uanis(C01H) \\sim Ueq, Uanis(C01J) \\sim Ueq: with sigma
of 0.01 and sigma for terminal atoms of 0.02
Uanis(O008) \\sim Ueq, Uanis(F009) \\sim Ueq, Uanis(O00A) \\sim Ueq,
Uanis(F00C) \\sim Ueq, Uanis(F00E) \\sim Ueq, Uanis(F00G) \\sim Ueq,
Uanis(C00H) \\sim Ueq, Uanis(C00Q) \\sim Ueq, Uanis(C00R) \\sim Ueq,
Uanis(F00U) \\sim Ueq, Uanis(F01A) \\sim Ueq, Uanis(C01B) \\sim Ueq,
Uanis(C01C) \\sim Ueq: with sigma of 0.01 and sigma for terminal atoms of 0.02
Uanis(O008) \\sim Ueq, Uanis(F009) \\sim Ueq, Uanis(O00A) \\sim Ueq,
Uanis(F00C) \\sim Ueq, Uanis(F00E) \\sim Ueq, Uanis(C00H) \\sim Ueq,
Uanis(C00Q) \\sim Ueq, Uanis(C00R) \\sim Ueq, Uanis(C01B) \\sim Ueq,
Uanis(C01C) \\sim Ueq, Uanis(F00H) \\sim Ueq, Uanis(F00V) \\sim Ueq,
Uanis(F01B) \\sim Ueq: with sigma of 0.01 and sigma for terminal atoms of 0.02
Uanis(F01A) \\sim Ueq, Uanis(F00G) \\sim Ueq, Uanis(F00U) \\sim Ueq: with sigma
of 0.005 and sigma for terminal atoms of 0.01
5. Others
 Sof(F00H)=Sof(F00V)=Sof(F01B)=1-FVAR(1)
 Sof(F00G)=Sof(F00U)=Sof(F01A)=FVAR(1)
6.a Aromatic/amide H refined with riding coordinates:
 C00H(H00H), C00M(H00M), C00O(H00O), C00W(H00W), C012(H012), C013(H013),
 C016(H016)
6.b Idealised Me refined as rotating group:
 C00V(H00A,H00B,H00C), C010(H01A,H01B,H01C), C011(H01D,H01E,H01F), C018(H01G,
 H01H,H01I), C01D(H01J,H01K,H01L), C01E(H01M,H01N,H01O), C01F(H01P,H01Q,H01R),
 C01G(H01S,H01T,H01U), C01H(H01V,H01W,H01X), C01I(H01Y,H,HA), C01J(H01Z,HB,HC),
 C01K(H01,HD,HE)
;
_olex2_submission_special_instructions 'No special instructions were received'

loop_
_space_group_symop_operation_xyz
'x, y, z'
'-x, -y, -z'

loop_
_atom_site_label
_atom_site_type_symbol
_atom_site_fract_x
_atom_site_fract_y
_atom_site_fract_z
_atom_site_U_iso_or_equiv
_atom_site_adp_type
_atom_site_occupancy
_atom_site_site_symmetry_order
_atom_site_calc_flag
_atom_site_refinement_flags_posn
_atom_site_refinement_flags_adp
_atom_site_refinement_flags_occupancy
_atom_site_disorder_assembly
_atom_site_disorder_group
Cu01 Cu 0.62638(7) 0.46644(7) 0.59342(6) 0.0157(3) Uani 1 1 d . . . . .
Cu02 Cu 0.50051(7) 0.41979(7) 0.40463(6) 0.0150(3) Uani 1 1 d . . . . .
Cu03 Cu 0.39739(7) 0.35253(7) 0.52182(7) 0.0159(3) Uani 1 1 d . . . . .
Cu04 Cu 0.65688(7) 0.53273(8) 0.78082(6) 0.0186(3) Uani 1 1 d . . . . .
Cu05 Cu 0.81851(7) 0.67616(8) 0.66688(7) 0.0221(3) Uani 1 1 d . . . . .
Cu06 Cu 0.73218(8) 0.52523(8) 0.45198(7) 0.0218(3) Uani 1 1 d . . . . .
O007 O 0.9404(5) 0.7727(5) 0.6233(5) 0.0321(13) Uani 1 1 d . . . . .
O008 O 0.7613(5) 0.6187(5) 0.9323(4) 0.0238(11) Uani 1 1 d . U . . .
F009 F 0.8789(6) 0.7526(5) 1.1407(4) 0.0526(15) Uani 1 1 d . U . . .
O00A O 0.6240(5) 0.3631(5) 0.7845(5) 0.0315(13) Uani 1 1 d . U . . .
O00B O 0.8501(5) 0.6501(5) 0.4480(5) 0.0306(13) Uani 1 1 d . . . . .
F00C F 1.0048(5) 0.7477(5) 1.0591(5) 0.0498(15) Uani 1 1 d . U . . .
N00D N 1.3135(5) 1.2100(6) 0.5422(5) 0.0227(13) Uani 1 1 d . . . . .
F00E F 0.9626(6) 0.6452(6) 1.1349(5) 0.0556(17) Uani 1 1 d . U . . .
C00F C 0.6346(6) 0.3800(7) 0.4403(6) 0.0209(15) Uani 1 1 d . . . . .
F00G F 0.703(4) 0.234(4) 0.913(3) 0.045(7) Uani 0.25(3) 1 d D U P A 1
C00H C 0.7939(7) 0.4666(7) 0.9422(6) 0.0233(14) Uani 1 1 d . U . . .
H00H H 0.846060 0.455515 0.982097 0.028 Uiso 1 1 calc R U . . .
C00I C 0.7873(6) 0.5538(6) 0.7154(6) 0.0199(14) Uani 1 1 d . . . . .
C00J C 0.3313(6) 0.2862(6) 0.3675(6) 0.0177(13) Uani 1 1 d . U . . .
C00K C 0.4930(6) 0.5307(7) 0.7648(6) 0.0226(15) Uani 1 1 d . . . . .
C00L C 1.0123(7) 0.8361(7) 0.5087(6) 0.0253(16) Uani 1 1 d . . . . .
C00M C 1.2283(7) 1.1088(7) 0.4631(6) 0.0241(16) Uani 1 1 d . . . . .
H00M H 1.212969 1.098477 0.395238 0.029 Uiso 1 1 calc R U . . .
C00N C 0.4986(6) 0.4860(7) 0.6722(6) 0.0217(15) Uani 1 1 d . . . . .
C00O C 0.9947(7) 0.8176(7) 0.4060(6) 0.0245(16) Uani 1 1 d . . . . .
H00O H 0.935083 0.745752 0.348526 0.029 Uiso 1 1 calc R U . . .
C00P C 1.1793(7) 1.0310(7) 0.5804(5) 0.0210(15) Uani 1 1 d . . . . .
C00Q C 0.8127(6) 0.5818(7) 0.9744(6) 0.0200(14) Uani 1 1 d . U . . .
C00R C 0.6974(7) 0.3664(7) 0.8505(6) 0.0213(14) Uani 1 1 d . U . . .
C00S C 0.2707(7) 0.2058(7) 0.2759(7) 0.0277(16) Uani 1 1 d . U . . .
C00T C 1.0227(7) 0.6212(8) 0.7496(6) 0.0257(16) Uani 1 1 d . . . . .
F00U F 0.587(3) 0.153(2) 0.747(3) 0.056(7) Uani 0.25(3) 1 d D U P A 1
C00V C 1.0394(8) 0.5480(9) 0.7971(7) 0.036(2) Uani 1 1 d . . . . .
H00A H 0.992035 0.545877 0.842762 0.054 Uiso 1 1 calc R U . . .
H00B H 1.122687 0.583323 0.837479 0.054 Uiso 1 1 calc R U . . .
H00C H 1.014084 0.468944 0.740705 0.054 Uiso 1 1 calc R U . . .
C00W C 1.2742(7) 1.1391(7) 0.6634(7) 0.0274(16) Uani 1 1 d . . . . .
H00W H 1.292885 1.153095 0.732525 0.033 Uiso 1 1 calc R U . . .
C00X C 0.8948(6) 0.5948(6) 0.7252(5) 0.0173(14) Uani 1 1 d . . . . .
C00Y C 0.9257(7) 0.7419(7) 0.5270(6) 0.0216(15) Uani 1 1 d . . . . .
C00Z C 0.4373(7) 0.5719(8) 0.8485(7) 0.0298(17) Uani 1 1 d . . . . .
C010 C 0.0771(9) 0.0307(8) 0.1500(8) 0.045(2) Uani 1 1 d . U . . .
H01A H 0.041067 -0.041434 0.082310 0.067 Uiso 1 1 calc R U . . .
H01B H 0.035920 0.076060 0.151525 0.067 Uiso 1 1 calc R U . . .
H01C H 0.071425 0.012606 0.205569 0.067 Uiso 1 1 calc R U . . .
C011 C 0.6507(9) 0.1177(7) 0.3385(7) 0.038(2) Uani 1 1 d . . . . .
H01D H 0.596049 0.110456 0.281611 0.057 Uiso 1 1 calc R U . . .
H01E H 0.631702 0.040613 0.327513 0.057 Uiso 1 1 calc R U . . .
H01F H 0.731513 0.155330 0.339697 0.057 Uiso 1 1 calc R U . . .
C012 C 1.3390(7) 1.2236(7) 0.6420(6) 0.0245(16) Uani 1 1 d . . . . .
H012 H 1.403331 1.293563 0.697455 0.029 Uiso 1 1 calc R U . . .
C013 C 1.0650(7) 0.9053(8) 0.3891(6) 0.0281(17) Uani 1 1 d . . . . .
H013 H 1.052227 0.894143 0.320915 0.034 Uiso 1 1 calc R U . . .
C014 C 0.2116(8) 0.1034(7) 0.1671(7) 0.0310(18) Uani 1 1 d . U . . .
C015 C 0.6358(6) 0.2976(7) 0.4471(6) 0.0202(14) Uani 1 1 d . . . . .
C016 C 1.1012(7) 0.9376(7) 0.5941(6) 0.0265(16) Uani 1 1 d . . . . .
H016 H 1.111906 0.947227 0.661677 0.032 Uiso 1 1 calc R U . . .
C017 C 1.1557(7) 1.0110(7) 0.4763(6) 0.0223(15) Uani 1 1 d . . . . .
C018 C 1.0550(8) 0.5857(9) 0.6467(7) 0.036(2) Uani 1 1 d . . . . .
H01G H 1.138509 0.605035 0.663492 0.054 Uiso 1 1 calc R U . . .
H01H H 1.039959 0.627749 0.614257 0.054 Uiso 1 1 calc R U . . .
H01I H 1.006767 0.502187 0.598293 0.054 Uiso 1 1 calc R U . . .
C019 C 0.6391(7) 0.1937(7) 0.4464(7) 0.0289(18) Uani 1 1 d . . . . .
F01A F 0.767(3) 0.230(3) 0.789(3) 0.052(7) Uani 0.25(3) 1 d D U P A 1
C01B C 0.6812(8) 0.2434(8) 0.8280(7) 0.0368(18) Uani 1 1 d D U . . .
C01C C 0.9148(8) 0.6808(8) 1.0774(7) 0.0332(17) Uani 1 1 d . U . . .
C01D C 0.4078(9) 0.6633(9) 0.8414(8) 0.042(2) Uani 1 1 d . . . . .
H01J H 0.342569 0.625636 0.776756 0.063 Uiso 1 1 calc R U . . .
H01K H 0.477064 0.721815 0.841566 0.063 Uiso 1 1 calc R U . . .
H01L H 0.384850 0.700669 0.901271 0.063 Uiso 1 1 calc R U . . .
C01E C 1.1058(7) 0.7537(8) 0.8283(7) 0.039(2) Uani 1 1 d . . . . .
H01M H 1.078756 0.779672 0.888142 0.058 Uiso 1 1 calc R U . . .
H01N H 1.104023 0.797443 0.793610 0.058 Uiso 1 1 calc R U . . .
H01O H 1.186441 0.766752 0.852399 0.058 Uiso 1 1 calc R U . . .
C01F C 0.7486(9) 0.2390(9) 0.5393(8) 0.040(2) Uani 1 1 d . . . . .
H01P H 0.751237 0.173236 0.542049 0.060 Uiso 1 1 calc R U . . .
H01Q H 0.742908 0.290375 0.604748 0.060 Uiso 1 1 calc R U . . .
H01R H 0.820459 0.281805 0.529513 0.060 Uiso 1 1 calc R U . . .
C01G C 0.3187(9) 0.4642(9) 0.8235(8) 0.043(2) Uani 1 1 d . . . . .
H01S H 0.278719 0.490222 0.872767 0.065 Uiso 1 1 calc R U . . .
H01T H 0.337048 0.406836 0.830050 0.065 Uiso 1 1 calc R U . . .
H01U H 0.267336 0.429254 0.752256 0.065 Uiso 1 1 calc R U . . .
C01H C 0.2720(11) 0.0222(10) 0.1571(9) 0.060(3) Uani 1 1 d . U . . .
H01V H 0.245629 -0.017513 0.195173 0.090 Uiso 1 1 calc R U . . .
H01W H 0.357833 0.069728 0.186517 0.090 Uiso 1 1 calc R U . . .
H01X H 0.249695 -0.035204 0.083402 0.090 Uiso 1 1 calc R U . . .
C01I C 0.5229(10) 0.6278(11) 0.9608(8) 0.048(3) Uani 1 1 d . . . . .
H01Y H 0.591609 0.698650 0.977456 0.072 Uiso 1 1 calc R U . . .
H H 0.548557 0.573019 0.964066 0.072 Uiso 1 1 calc R U . . .
HA H 0.481997 0.646745 1.011256 0.072 Uiso 1 1 calc R U . . .
C01J C 0.2227(10) 0.1431(10) 0.0877(8) 0.052(3) Uani 1 1 d . U . . .
H01Z H 0.186209 0.075182 0.017081 0.078 Uiso 1 1 calc R U . . .
HB H 0.306147 0.188660 0.099985 0.078 Uiso 1 1 calc R U . . .
HC H 0.182904 0.190741 0.095252 0.078 Uiso 1 1 calc R U . . .
C01K C 0.5226(10) 0.1209(11) 0.4565(11) 0.053(3) Uani 1 1 d . . . . .
H01 H 0.455596 0.094001 0.397392 0.079 Uiso 1 1 calc R U . . .
HD H 0.513999 0.169027 0.521692 0.079 Uiso 1 1 calc R U . . .
HE H 0.525161 0.054015 0.456767 0.079 Uiso 1 1 calc R U . . .
F00H F 0.5659(9) 0.1729(10) 0.8062(17) 0.077(5) Uani 0.75(3) 1 d D U P A 2
F00V F 0.716(2) 0.1939(12) 0.7494(12) 0.077(4) Uani 0.75(3) 1 d D U P A 2
F01B F 0.7444(16) 0.2509(13) 0.9131(10) 0.067(4) Uani 0.75(3) 1 d D U P A 2

loop_
_atom_site_aniso_label
_atom_site_aniso_U_11
_atom_site_aniso_U_22
_atom_site_aniso_U_33
_atom_site_aniso_U_23
_atom_site_aniso_U_13
_atom_site_aniso_U_12
Cu01 0.0071(5) 0.0237(6) 0.0204(5) 0.0138(4) 0.0051(4) 0.0079(4)
Cu02 0.0082(5) 0.0188(5) 0.0216(5) 0.0129(4) 0.0041(4) 0.0069(4)
Cu03 0.0066(5) 0.0176(5) 0.0270(6) 0.0148(4) 0.0053(4) 0.0049(4)
Cu04 0.0139(5) 0.0275(6) 0.0211(6) 0.0154(4) 0.0072(4) 0.0119(4)
Cu05 0.0111(5) 0.0223(6) 0.0340(6) 0.0175(5) 0.0043(4) 0.0063(4)
Cu06 0.0143(5) 0.0265(6) 0.0365(6) 0.0222(5) 0.0134(4) 0.0121(4)
O007 0.012(2) 0.035(3) 0.048(4) 0.024(3) 0.008(2) 0.008(2)
O008 0.026(3) 0.027(3) 0.016(2) 0.010(2) 0.004(2) 0.012(2)
F009 0.054(4) 0.049(3) 0.029(3) 0.000(2) 0.002(2) 0.026(3)
O00A 0.026(3) 0.034(3) 0.037(3) 0.021(3) 0.005(2) 0.015(2)
O00B 0.022(3) 0.036(3) 0.044(3) 0.026(3) 0.018(3) 0.015(3)
F00C 0.029(3) 0.046(3) 0.049(3) 0.023(3) 0.004(2) -0.003(2)
N00D 0.010(3) 0.025(3) 0.037(4) 0.017(3) 0.009(3) 0.011(2)
F00E 0.056(4) 0.048(3) 0.044(3) 0.025(3) -0.015(3) 0.014(3)
C00F 0.017(3) 0.034(4) 0.020(3) 0.016(3) 0.009(3) 0.015(3)
F00G 0.059(12) 0.032(10) 0.054(8) 0.035(8) 0.018(7) 0.016(8)
C00H 0.022(3) 0.032(3) 0.020(3) 0.016(3) 0.008(3) 0.014(3)
C00I 0.018(4) 0.024(3) 0.023(4) 0.012(3) 0.008(3) 0.014(3)
C00J 0.010(3) 0.021(3) 0.023(3) 0.011(3) 0.000(2) 0.010(3)
C00K 0.014(3) 0.035(4) 0.029(4) 0.021(3) 0.011(3) 0.015(3)
C00L 0.016(4) 0.026(4) 0.033(4) 0.011(3) 0.009(3) 0.014(3)
C00M 0.021(4) 0.031(4) 0.037(4) 0.025(4) 0.013(3) 0.018(3)
C00N 0.013(3) 0.027(4) 0.037(4) 0.023(3) 0.010(3) 0.011(3)
C00O 0.015(3) 0.020(3) 0.024(4) 0.009(3) -0.001(3) -0.001(3)
C00P 0.019(4) 0.028(4) 0.012(3) 0.005(3) 0.004(3) 0.013(3)
C00Q 0.020(3) 0.028(3) 0.020(3) 0.017(3) 0.013(3) 0.011(3)
C00R 0.023(3) 0.024(3) 0.027(3) 0.018(3) 0.009(3) 0.013(3)
C00S 0.021(4) 0.031(4) 0.036(4) 0.017(3) 0.005(3) 0.019(3)
C00T 0.011(3) 0.042(4) 0.033(4) 0.026(4) 0.009(3) 0.011(3)
F00U 0.055(9) 0.041(8) 0.063(10) 0.026(7) 0.000(7) 0.022(7)
C00V 0.027(4) 0.067(6) 0.045(5) 0.040(5) 0.018(4) 0.036(5)
C00W 0.018(4) 0.029(4) 0.031(4) 0.017(3) 0.006(3) 0.005(3)
C00X 0.011(3) 0.023(3) 0.022(3) 0.015(3) 0.004(3) 0.009(3)
C00Y 0.022(4) 0.032(4) 0.029(4) 0.024(4) 0.014(3) 0.019(3)
C00Z 0.024(4) 0.043(5) 0.036(4) 0.025(4) 0.019(4) 0.020(4)
C010 0.035(4) 0.020(4) 0.045(5) 0.010(4) -0.007(4) -0.004(3)
C011 0.042(5) 0.027(4) 0.051(6) 0.019(4) 0.015(4) 0.023(4)
C012 0.023(4) 0.027(4) 0.031(4) 0.020(3) 0.010(3) 0.013(3)
C013 0.021(4) 0.042(5) 0.024(4) 0.017(4) 0.009(3) 0.016(4)
C014 0.027(4) 0.022(3) 0.032(4) 0.009(3) -0.009(3) 0.011(3)
C015 0.015(3) 0.029(4) 0.028(4) 0.019(3) 0.008(3) 0.015(3)
C016 0.025(4) 0.032(4) 0.028(4) 0.016(3) 0.008(3) 0.019(3)
C017 0.017(4) 0.027(4) 0.019(3) 0.008(3) 0.001(3) 0.013(3)
C018 0.030(4) 0.049(5) 0.047(5) 0.032(4) 0.027(4) 0.023(4)
C019 0.020(4) 0.029(4) 0.056(5) 0.031(4) 0.017(4) 0.016(3)
F01A 0.054(9) 0.046(11) 0.061(11) 0.021(7) 0.025(8) 0.033(8)
C01B 0.039(4) 0.036(4) 0.041(4) 0.023(3) 0.005(3) 0.022(3)
C01C 0.029(4) 0.037(4) 0.028(4) 0.017(3) 0.004(3) 0.012(3)
C01D 0.040(5) 0.045(5) 0.048(6) 0.023(5) 0.022(5) 0.025(4)
C01E 0.017(4) 0.034(4) 0.041(5) 0.009(4) 0.003(4) 0.004(3)
C01F 0.042(5) 0.053(5) 0.057(6) 0.041(5) 0.019(4) 0.037(5)
C01G 0.047(6) 0.045(5) 0.046(5) 0.023(4) 0.033(5) 0.024(5)
C01H 0.057(6) 0.043(5) 0.048(6) -0.002(4) -0.010(5) 0.033(5)
C01I 0.036(5) 0.074(7) 0.035(5) 0.023(5) 0.020(4) 0.029(5)
C01J 0.049(6) 0.045(5) 0.037(5) 0.020(4) 0.003(4) 0.004(4)
C01K 0.040(5) 0.061(6) 0.103(9) 0.068(7) 0.046(6) 0.029(5)
F00H 0.048(5) 0.042(5) 0.125(12) 0.047(7) 0.005(5) 0.007(4)
F00V 0.145(12) 0.045(6) 0.074(7) 0.036(6) 0.053(8) 0.065(8)
F01B 0.087(10) 0.040(6) 0.063(5) 0.032(5) -0.013(6) 0.024(7)

loop_
_atom_type_symbol
_atom_type_description
_atom_type_scat_dispersion_real
_atom_type_scat_dispersion_imag
_atom_type_scat_source
C C 0.0033 0.0016 'International Tables Vol C Tables 4.2.6.8 and 6.1.1.4'
H H 0.0000 0.0000 'International Tables Vol C Tables 4.2.6.8 and 6.1.1.4'
Cu Cu 0.3201 1.2651 'International Tables Vol C Tables 4.2.6.8 and 6.1.1.4'
F F 0.0171 0.0103 'International Tables Vol C Tables 4.2.6.8 and 6.1.1.4'
N N 0.0061 0.0033 'International Tables Vol C Tables 4.2.6.8 and 6.1.1.4'
O O 0.0106 0.0060 'International Tables Vol C Tables 4.2.6.8 and 6.1.1.4'

loop_
_geom_angle_atom_site_label_1
_geom_angle_atom_site_label_2
_geom_angle_atom_site_label_3
_geom_angle
_geom_angle_site_symmetry_1
_geom_angle_site_symmetry_3
_geom_angle_publ_flag
Cu02 Cu01 Cu02 62.20(3) 2_666 . ?
Cu02 Cu01 Cu05 84.98(4) 2_666 . ?
Cu02 Cu01 Cu06 91.42(3) 2_666 . ?
Cu02 Cu01 Cu06 55.55(3) . . ?
Cu03 Cu01 Cu02 60.29(3) . 2_666 ?
Cu03 Cu01 Cu02 58.80(3) . . ?
Cu03 Cu01 Cu05 145.04(4) . . ?
Cu03 Cu01 Cu06 114.26(4) . . ?
Cu04 Cu01 Cu02 90.53(4) . 2_666 ?
Cu04 Cu01 Cu02 150.37(4) . . ?
Cu04 Cu01 Cu03 98.80(4) . . ?
Cu04 Cu01 Cu05 84.40(4) . . ?
Cu04 Cu01 Cu06 142.78(4) . . ?
Cu04 Cu01 C015 132.59(17) . . ?
Cu05 Cu01 Cu02 103.16(4) . . ?
Cu05 Cu01 Cu06 58.79(3) . . ?
C00F Cu01 Cu02 109.7(2) . 2_666 ?
C00F Cu01 Cu02 48.8(2) . . ?
C00F Cu01 Cu03 91.0(2) . . ?
C00F Cu01 Cu04 159.8(2) . . ?
C00F Cu01 Cu05 97.6(2) . . ?
C00F Cu01 Cu06 41.2(2) . . ?
C00F Cu01 C00N 140.6(3) . . ?
C00F Cu01 C015 29.0(3) . . ?
C00I Cu01 Cu02 118.46(19) . 2_666 ?
C00I Cu01 Cu02 149.9(2) . . ?
C00I Cu01 Cu03 150.5(2) . . ?
C00I Cu01 Cu04 52.3(2) . . ?
C00I Cu01 Cu05 49.6(2) . . ?
C00I Cu01 Cu06 95.0(2) . . ?
C00I Cu01 C00F 114.7(3) . . ?
C00I Cu01 C00N 104.5(3) . . ?
C00I Cu01 C015 105.3(2) . . ?
C00N Cu01 Cu02 50.07(19) . 2_666 ?
C00N Cu01 Cu02 97.3(2) . . ?
C00N Cu01 Cu03 50.0(2) . . ?
C00N Cu01 Cu04 53.8(2) . . ?
C00N Cu01 Cu05 111.3(2) . . ?
C00N Cu01 Cu06 141.46(19) . . ?
C00N Cu01 C015 135.4(3) . . ?
C015 Cu01 Cu02 71.05(16) . . ?
C015 Cu01 Cu02 132.70(16) . 2_666 ?
C015 Cu01 Cu03 90.16(17) . . ?
C015 Cu01 Cu05 113.29(17) . . ?
C015 Cu01 Cu06 66.60(17) . . ?
Cu01 Cu02 Cu01 117.80(3) 2_666 . ?
Cu01 Cu02 Cu02 59.65(3) 2_666 2_666 ?
Cu01 Cu02 Cu02 58.15(3) . 2_666 ?
Cu03 Cu02 Cu01 88.20(4) 2_666 . ?
Cu03 Cu02 Cu01 57.86(3) 2_666 2_666 ?
Cu03 Cu02 Cu01 57.74(3) . . ?
Cu03 Cu02 Cu01 89.88(3) . 2_666 ?
Cu03 Cu02 Cu02 57.21(3) 2_666 2_666 ?
Cu03 Cu02 Cu02 58.48(3) . 2_666 ?
Cu03 Cu02 Cu03 115.69(4) . 2_666 ?
Cu03 Cu02 Cu06 123.09(4) . . ?
Cu06 Cu02 Cu01 65.46(3) . . ?
Cu06 Cu02 Cu01 120.81(4) . 2_666 ?
Cu06 Cu02 Cu02 94.97(4) . 2_666 ?
Cu06 Cu02 Cu03 63.46(3) . 2_666 ?
C00F Cu02 Cu01 50.19(19) . . ?
C00F Cu02 Cu01 163.1(2) . 2_666 ?
C00F Cu02 Cu02 107.1(2) . 2_666 ?
C00F Cu02 Cu03 91.2(2) . . ?
C00F Cu02 Cu03 106.9(2) . 2_666 ?
C00F Cu02 Cu06 46.1(2) . . ?
C00F Cu02 C00J 111.8(3) . . ?
C00F Cu02 C00N 125.5(3) . 2_666 ?
C00J Cu02 Cu01 103.61(19) . . ?
C00J Cu02 Cu01 81.20(18) . 2_666 ?
C00J Cu02 Cu02 94.7(2) . 2_666 ?
C00J Cu02 Cu03 137.71(19) . 2_666 ?
C00J Cu02 Cu03 48.58(19) . . ?
C00J Cu02 Cu06 157.86(18) . . ?
C00J Cu02 C00N 114.2(3) . 2_666 ?
C00N Cu02 Cu01 136.5(2) 2_666 . ?
C00N Cu02 Cu01 52.02(19) 2_666 2_666 ?
C00N Cu02 Cu02 96.7(2) 2_666 2_666 ?
C00N Cu02 Cu03 141.9(2) 2_666 . ?
C00N Cu02 Cu03 49.3(2) 2_666 2_666 ?
C00N Cu02 Cu06 84.37(19) 2_666 . ?
Cu01 Cu03 Cu02 63.45(3) . . ?
Cu01 Cu03 Cu02 61.85(3) . 2_666 ?
Cu01 Cu03 Cu06 119.27(4) . 2_666 ?
Cu02 Cu03 Cu02 64.31(4) . 2_666 ?
Cu02 Cu03 Cu06 95.93(4) . 2_666 ?
Cu02 Cu03 Cu06 57.91(3) 2_666 2_666 ?
N00D Cu03 Cu01 118.38(17) 1_445 . ?
N00D Cu03 Cu02 150.32(18) 1_445 2_666 ?
N00D Cu03 Cu02 144.80(18) 1_445 . ?
N00D Cu03 Cu06 109.90(16) 1_445 2_666 ?
C00J Cu03 Cu01 112.6(2) . . ?
C00J Cu03 Cu02 102.3(2) . 2_666 ?
C00J Cu03 Cu02 52.4(2) . . ?
C00J Cu03 Cu06 87.39(19) . 2_666 ?
C00J Cu03 N00D 104.0(3) . 1_445 ?
C00J Cu03 C00N 153.3(3) . . ?
C00N Cu03 Cu01 54.4(2) . . ?
C00N Cu03 Cu02 51.5(2) . 2_666 ?
C00N Cu03 Cu02 104.5(2) . . ?
C00N Cu03 Cu06 81.8(2) . 2_666 ?
C00N Cu03 N00D 102.6(3) . 1_445 ?
O008 Cu04 Cu01 152.39(16) . . ?
O008 Cu04 O00A 85.5(2) . . ?
O008 Cu04 C00I 98.1(3) . . ?
O008 Cu04 C00K 113.1(3) . . ?
O008 Cu04 C00N 148.2(3) . . ?
O00A Cu04 Cu01 101.99(16) . . ?
C00I Cu04 Cu01 54.4(2) . . ?
C00I Cu04 O00A 102.6(2) . . ?
C00I Cu04 C00K 140.1(3) . . ?
C00I Cu04 C00N 108.6(3) . . ?
C00K Cu04 Cu01 91.1(2) . . ?
C00K Cu04 O00A 104.0(3) . . ?
C00K Cu04 C00N 35.5(3) . . ?
C00N Cu04 Cu01 55.9(2) . . ?
C00N Cu04 O00A 104.7(2) . . ?
Cu01 Cu05 Cu06 63.84(3) . . ?
O007 Cu05 Cu01 143.70(18) . . ?
O007 Cu05 Cu06 79.96(18) . . ?
O007 Cu05 C00I 142.1(3) . . ?
O007 Cu05 C00J 101.0(3) . 2_666 ?
O007 Cu05 C00S 98.5(3) . 2_666 ?
O007 Cu05 C00X 108.6(3) . . ?
C00I Cu05 Cu01 49.4(2) . . ?
C00I Cu05 Cu06 99.0(2) . . ?
C00I Cu05 C00J 116.6(3) . 2_666 ?
C00I Cu05 C00S 115.8(3) . 2_666 ?
C00I Cu05 C00X 34.2(3) . . ?
C00J Cu05 Cu01 78.28(19) 2_666 . ?
C00J Cu05 Cu06 83.22(19) 2_666 . ?
C00J Cu05 C00S 31.6(3) 2_666 2_666 ?
C00S Cu05 Cu01 98.5(2) 2_666 . ?
C00S Cu05 Cu06 113.9(2) 2_666 . ?
C00X Cu05 Cu01 78.83(19) . . ?
C00X Cu05 Cu06 103.07(19) . . ?
C00X Cu05 C00J 150.4(3) . 2_666 ?
C00X Cu05 C00S 137.3(3) . 2_666 ?
Cu02 Cu06 Cu01 58.99(3) . . ?
Cu02 Cu06 Cu03 58.63(3) . 2_666 ?
Cu02 Cu06 Cu05 104.79(4) . . ?
Cu03 Cu06 Cu01 82.55(3) 2_666 . ?
Cu05 Cu06 Cu01 57.37(3) . . ?
Cu05 Cu06 Cu03 77.49(3) . 2_666 ?
O00B Cu06 Cu01 142.38(19) . . ?
O00B Cu06 Cu02 138.83(18) . . ?
O00B Cu06 Cu03 86.02(17) . 2_666 ?
O00B Cu06 Cu05 85.20(19) . . ?
O00B Cu06 C00F 165.8(3) . . ?
C00F Cu06 Cu01 47.1(2) . . ?
C00F Cu06 Cu02 51.6(2) . . ?
C00F Cu06 Cu03 107.4(2) . 2_666 ?
C00F Cu06 Cu05 101.8(2) . . ?
C00Y O007 Cu05 121.5(5) . . ?
C00Q O008 Cu04 126.8(5) . . ?
C00R O00A Cu04 119.9(5) . . ?
C00Y O00B Cu06 123.8(5) . . ?
C00M N00D Cu03 121.0(5) . 1_665 ?
C00M N00D C012 118.4(7) . . ?
C012 N00D Cu03 120.4(5) . 1_665 ?
Cu02 C00F Cu01 81.0(3) . . ?
Cu06 C00F Cu01 91.7(3) . . ?
Cu06 C00F Cu02 82.3(3) . . ?
C015 C00F Cu01 94.2(5) . . ?
C015 C00F Cu02 133.7(6) . . ?
C015 C00F Cu06 144.0(6) . . ?
C00Q C00H H00H 119.1 . . ?
C00Q C00H C00R 121.8(7) . . ?
C00R C00H H00H 119.1 . . ?
Cu01 C00I Cu05 81.0(3) . . ?
Cu04 C00I Cu01 73.3(2) . . ?
Cu04 C00I Cu05 115.1(3) . . ?
C00X C00I Cu01 136.6(6) . . ?
C00X C00I Cu04 150.0(6) . . ?
C00X C00I Cu05 74.6(5) . . ?
Cu02 C00J Cu05 114.5(3) . 2_666 ?
Cu03 C00J Cu02 79.0(2) . . ?
Cu03 C00J Cu05 109.8(3) . 2_666 ?
C00S C00J Cu02 121.8(6) . . ?
C00S C00J Cu03 153.9(7) . . ?
C00S C00J Cu05 77.4(4) . 2_666 ?
C00N C00K Cu04 73.8(5) . . ?
C00N C00K C00Z 156.6(8) . . ?
C00Z C00K Cu04 129.7(6) . . ?
C00O C00L C00Y 119.6(7) . . ?
C016 C00L C00O 121.7(8) . . ?
C016 C00L C00Y 118.7(7) . . ?
N00D C00M H00M 118.5 . . ?
N00D C00M C017 123.0(7) . . ?
C017 C00M H00M 118.5 . . ?
Cu02 C00N Cu01 77.9(3) 2_666 . ?
Cu02 C00N Cu04 120.4(3) 2_666 . ?
Cu03 C00N Cu01 75.6(3) . . ?
Cu03 C00N Cu02 79.3(3) . 2_666 ?
Cu03 C00N Cu04 134.4(4) . . ?
Cu04 C00N Cu01 70.2(2) . . ?
C00K C00N Cu01 140.2(6) . . ?
C00K C00N Cu02 116.1(6) . 2_666 ?
C00K C00N Cu03 141.3(6) . . ?
C00K C00N Cu04 70.8(5) . . ?
C00L C00O H00O 119.8 . . ?
C013 C00O C00L 120.4(7) . . ?
C013 C00O H00O 119.8 . . ?
C00W C00P C016 124.5(7) . . ?
C017 C00P C00W 118.9(7) . . ?
C017 C00P C016 116.6(7) . . ?
O008 C00Q C00H 130.9(7) . . ?
O008 C00Q C01C 112.5(7) . . ?
C00H C00Q C01C 116.6(7) . . ?
O00A C00R C00H 128.8(7) . . ?
O00A C00R C01B 114.5(7) . . ?
C00H C00R C01B 116.7(7) . . ?
C00J C00S Cu05 71.0(4) . 2_666 ?
C00J C00S C014 171.4(7) . . ?
C014 C00S Cu05 117.6(5) . 2_666 ?
C00V C00T C018 109.1(7) . . ?
C00V C00T C01E 110.4(7) . . ?
C00X C00T C00V 107.7(6) . . ?
C00X C00T C018 110.1(6) . . ?
C00X C00T C01E 110.9(7) . . ?
C01E C00T C018 108.6(7) . . ?
C00T C00V H00A 109.5 . . ?
C00T C00V H00B 109.5 . . ?
C00T C00V H00C 109.5 . . ?
H00A C00V H00B 109.5 . . ?
H00A C00V H00C 109.5 . . ?
H00B C00V H00C 109.5 . . ?
C00P C00W H00W 120.2 . . ?
C012 C00W C00P 119.5(8) . . ?
C012 C00W H00W 120.2 . . ?
C00I C00X Cu05 71.2(5) . . ?
C00I C00X C00T 163.2(7) . . ?
C00T C00X Cu05 125.6(5) . . ?
O007 C00Y C00L 114.7(7) . . ?
O00B C00Y O007 128.6(8) . . ?
O00B C00Y C00L 116.6(7) . . ?
C00K C00Z C01D 107.9(7) . . ?
C00K C00Z C01G 108.4(7) . . ?
C00K C00Z C01I 111.9(7) . . ?
C01D C00Z C01G 109.0(8) . . ?
C01D C00Z C01I 108.8(8) . . ?
C01I C00Z C01G 110.8(8) . . ?
H01A C010 H01B 109.5 . . ?
H01A C010 H01C 109.5 . . ?
H01B C010 H01C 109.5 . . ?
C014 C010 H01A 109.5 . . ?
C014 C010 H01B 109.5 . . ?
C014 C010 H01C 109.5 . . ?
H01D C011 H01E 109.5 . . ?
H01D C011 H01F 109.5 . . ?
H01E C011 H01F 109.5 . . ?
C019 C011 H01D 109.5 . . ?
C019 C011 H01E 109.5 . . ?
C019 C011 H01F 109.5 . . ?
N00D C012 H012 118.4 . . ?
C00W C012 N00D 123.1(7) . . ?
C00W C012 H012 118.4 . . ?
C00O C013 H013 120.7 . . ?
C00O C013 C017 118.5(7) . . ?
C017 C013 H013 120.7 . . ?
C00S C014 C010 109.5(8) . . ?
C00S C014 C01H 107.2(6) . . ?
C00S C014 C01J 110.4(7) . . ?
C010 C014 C01H 107.0(8) . . ?
C01J C014 C010 110.5(7) . . ?
C01J C014 C01H 112.1(10) . . ?
C00F C015 Cu01 56.8(4) . . ?
C00F C015 C019 175.0(8) . . ?
C019 C015 Cu01 128.1(5) . . ?
C00L C016 C00P 120.0(7) . . ?
C00L C016 H016 120.0 . . ?
C00P C016 H016 120.0 . . ?
C00P C017 C00M 116.9(7) . . ?
C013 C017 C00M 120.5(7) . . ?
C013 C017 C00P 122.6(8) . . ?
C00T C018 H01G 109.5 . . ?
C00T C018 H01H 109.5 . . ?
C00T C018 H01I 109.5 . . ?
H01G C018 H01H 109.5 . . ?
H01G C018 H01I 109.5 . . ?
H01H C018 H01I 109.5 . . ?
C015 C019 C011 107.8(7) . . ?
C015 C019 C01F 107.9(7) . . ?
C015 C019 C01K 109.5(7) . . ?
C01F C019 C011 110.6(7) . . ?
C01K C019 C011 109.7(8) . . ?
C01K C019 C01F 111.4(8) . . ?
F00G C01B C00R 116(2) . . ?
F00G C01B F01A 103(3) . . ?
F00U C01B F00G 116(2) . . ?
F00U C01B C00R 115.1(14) . . ?
F00U C01B F01A 99(2) . . ?
F01A C01B C00R 105.4(18) . . ?
F00H C01B C00R 109.3(8) . . ?
F00H C01B F01B 107.1(10) . . ?
F00V C01B C00R 112.4(8) . . ?
F00V C01B F00H 109.1(11) . . ?
F00V C01B F01B 107.2(12) . . ?
F01B C01B C00R 111.5(9) . . ?
F009 C01C F00C 106.0(8) . . ?
F009 C01C F00E 106.2(7) . . ?
F009 C01C C00Q 111.1(7) . . ?
F00C C01C F00E 106.6(8) . . ?
F00C C01C C00Q 111.3(7) . . ?
F00E C01C C00Q 115.1(7) . . ?
C00Z C01D H01J 109.5 . . ?
C00Z C01D H01K 109.5 . . ?
C00Z C01D H01L 109.5 . . ?
H01J C01D H01K 109.5 . . ?
H01J C01D H01L 109.5 . . ?
H01K C01D H01L 109.5 . . ?
C00T C01E H01M 109.5 . . ?
C00T C01E H01N 109.5 . . ?
C00T C01E H01O 109.5 . . ?
H01M C01E H01N 109.5 . . ?
H01M C01E H01O 109.5 . . ?
H01N C01E H01O 109.5 . . ?
C019 C01F H01P 109.5 . . ?
C019 C01F H01Q 109.5 . . ?
C019 C01F H01R 109.5 . . ?
H01P C01F H01Q 109.5 . . ?
H01P C01F H01R 109.5 . . ?
H01Q C01F H01R 109.5 . . ?
C00Z C01G H01S 109.5 . . ?
C00Z C01G H01T 109.5 . . ?
C00Z C01G H01U 109.5 . . ?
H01S C01G H01T 109.5 . . ?
H01S C01G H01U 109.5 . . ?
H01T C01G H01U 109.5 . . ?
C014 C01H H01V 109.5 . . ?
C014 C01H H01W 109.5 . . ?
C014 C01H H01X 109.5 . . ?
H01V C01H H01W 109.5 . . ?
H01V C01H H01X 109.5 . . ?
H01W C01H H01X 109.5 . . ?
C00Z C01I H01Y 109.5 . . ?
C00Z C01I H 109.5 . . ?
C00Z C01I HA 109.5 . . ?
H01Y C01I H 109.5 . . ?
H01Y C01I HA 109.5 . . ?
H C01I HA 109.5 . . ?
C014 C01J H01Z 109.5 . . ?
C014 C01J HB 109.5 . . ?
C014 C01J HC 109.5 . . ?
H01Z C01J HB 109.5 . . ?
H01Z C01J HC 109.5 . . ?
HB C01J HC 109.5 . . ?
C019 C01K H01 109.5 . . ?
C019 C01K HD 109.5 . . ?
C019 C01K HE 109.5 . . ?
H01 C01K HD 109.5 . . ?
H01 C01K HE 109.5 . . ?
HD C01K HE 109.5 . . ?

loop_
_geom_bond_atom_site_label_1
_geom_bond_atom_site_label_2
_geom_bond_distance
_geom_bond_site_symmetry_2
_geom_bond_publ_flag
Cu01 Cu02 2.6972(11) . ?
Cu01 Cu02 2.6551(11) 2_666 ?
Cu01 Cu03 2.5497(11) . ?
Cu01 Cu04 2.4320(11) . ?
Cu01 Cu05 2.6863(12) . ?
Cu01 Cu06 2.8629(12) . ?
Cu01 C00F 2.098(7) . ?
Cu01 C00I 2.065(7) . ?
Cu01 C00N 2.140(7) . ?
Cu01 C015 2.500(7) . ?
Cu02 Cu02 2.7648(16) 2_666 ?
Cu02 Cu03 2.6153(12) 2_666 ?
Cu02 Cu03 2.5791(11) . ?
Cu02 Cu06 2.5953(11) . ?
Cu02 C00F 2.053(7) . ?
Cu02 C00J 2.080(7) . ?
Cu02 C00N 2.082(7) 2_666 ?
Cu03 Cu06 2.7405(12) 2_666 ?
Cu03 N00D 2.076(6) 1_445 ?
Cu03 C00J 1.970(7) . ?
Cu03 C00N 2.017(8) . ?
Cu04 O008 1.995(5) . ?
Cu04 O00A 2.305(6) . ?
Cu04 C00I 2.010(7) . ?
Cu04 C00K 2.051(7) . ?
Cu04 C00N 2.086(7) . ?
Cu05 Cu06 2.7280(13) . ?
Cu05 O007 2.028(6) . ?
Cu05 C00I 2.070(7) . ?
Cu05 C00J 2.209(6) 2_666 ?
Cu05 C00S 2.280(7) 2_666 ?
Cu05 C00X 2.109(7) . ?
Cu06 O00B 1.881(6) . ?
Cu06 C00F 1.888(8) . ?
O007 C00Y 1.259(10) . ?
O008 C00Q 1.226(9) . ?
F009 C01C 1.321(11) . ?
O00A C00R 1.232(10) . ?
O00B C00Y 1.217(10) . ?
F00C C01C 1.332(11) . ?
N00D C00M 1.306(11) . ?
N00D C012 1.378(10) . ?
F00E C01C 1.341(10) . ?
C00F C015 1.216(11) . ?
F00G C01B 1.32(2) . ?
C00H H00H 0.9300 . ?
C00H C00Q 1.402(11) . ?
C00H C00R 1.420(11) . ?
C00I C00X 1.231(11) . ?
C00J C00S 1.224(11) . ?
C00K C00N 1.260(11) . ?
C00K C00Z 1.505(10) . ?
C00L C00O 1.395(11) . ?
C00L C00Y 1.538(11) . ?
C00L C016 1.354(12) . ?
C00M H00M 0.9300 . ?
C00M C017 1.464(12) . ?
C00O H00O 0.9300 . ?
C00O C013 1.381(12) . ?
C00P C00W 1.405(11) . ?
C00P C016 1.444(12) . ?
C00P C017 1.405(10) . ?
C00Q C01C 1.520(11) . ?
C00R C01B 1.553(11) . ?
C00S C014 1.468(11) . ?
C00T C00V 1.532(11) . ?
C00T C00X 1.483(10) . ?
C00T C018 1.541(11) . ?
C00T C01E 1.537(12) . ?
F00U C01B 1.31(2) . ?
C00V H00A 0.9600 . ?
C00V H00B 0.9600 . ?
C00V H00C 0.9600 . ?
C00W H00W 0.9300 . ?
C00W C012 1.368(12) . ?
C00Z C01D 1.512(13) . ?
C00Z C01G 1.556(13) . ?
C00Z C01I 1.532(13) . ?
C010 H01A 0.9600 . ?
C010 H01B 0.9600 . ?
C010 H01C 0.9600 . ?
C010 C014 1.554(13) . ?
C011 H01D 0.9600 . ?
C011 H01E 0.9600 . ?
C011 H01F 0.9600 . ?
C011 C019 1.557(13) . ?
C012 H012 0.9300 . ?
C013 H013 0.9300 . ?
C013 C017 1.393(11) . ?
C014 C01H 1.567(12) . ?
C014 C01J 1.498(13) . ?
C015 C019 1.482(10) . ?
C016 H016 0.9300 . ?
C018 H01G 0.9600 . ?
C018 H01H 0.9600 . ?
C018 H01I 0.9600 . ?
C019 C01F 1.529(13) . ?
C019 C01K 1.528(11) . ?
F01A C01B 1.33(2) . ?
C01B F00H 1.334(15) . ?
C01B F00V 1.298(14) . ?
C01B F01B 1.341(14) . ?
C01D H01J 0.9600 . ?
C01D H01K 0.9600 . ?
C01D H01L 0.9600 . ?
C01E H01M 0.9600 . ?
C01E H01N 0.9600 . ?
C01E H01O 0.9600 . ?
C01F H01P 0.9600 . ?
C01F H01Q 0.9600 . ?
C01F H01R 0.9600 . ?
C01G H01S 0.9600 . ?
C01G H01T 0.9600 . ?
C01G H01U 0.9600 . ?
C01H H01V 0.9600 . ?
C01H H01W 0.9600 . ?
C01H H01X 0.9600 . ?
C01I H01Y 0.9600 . ?
C01I H 0.9600 . ?
C01I HA 0.9600 . ?
C01J H01Z 0.9600 . ?
C01J HB 0.9600 . ?
C01J HC 0.9600 . ?
C01K H01 0.9600 . ?
C01K HD 0.9600 . ?
C01K HE 0.9600 . ?

loop_
_geom_torsion_atom_site_label_1
_geom_torsion_atom_site_label_2
_geom_torsion_atom_site_label_3
_geom_torsion_atom_site_label_4
_geom_torsion
_geom_torsion_site_symmetry_1
_geom_torsion_site_symmetry_2
_geom_torsion_site_symmetry_3
_geom_torsion_site_symmetry_4
_geom_torsion_publ_flag
Cu01 Cu06 O00B C00Y 11.7(8) . . . . ?
Cu01 Cu06 C00F Cu02 80.7(2) . . . . ?
Cu01 Cu06 C00F C015 -99.4(11) . . . . ?
Cu01 C00I C00X Cu05 58.3(7) . . . . ?
Cu01 C00I C00X C00T -125(2) . . . . ?
Cu01 C015 C019 C011 -177.4(5) . . . . ?
Cu01 C015 C019 C01F -58.0(9) . . . . ?
Cu01 C015 C019 C01K 63.4(10) . . . . ?
Cu02 Cu06 O00B C00Y 113.3(6) . . . . ?
Cu02 Cu06 C00F Cu01 -80.7(2) . . . . ?
Cu02 Cu06 C00F C015 179.8(12) . . . . ?
Cu02 C00F C015 Cu01 -81.6(7) . . . . ?
Cu02 C00J C00S Cu05 -111.1(5) . . . 2_666 ?
Cu03 Cu06 O00B C00Y 84.1(6) 2_666 . . . ?
Cu03 Cu06 C00F Cu01 -61.5(2) 2_666 . . . ?
Cu03 Cu06 C00F Cu02 19.2(2) 2_666 . . . ?
Cu03 Cu06 C00F C015 -161.0(10) 2_666 . . . ?
Cu03 N00D C00M C017 -171.7(5) 1_665 . . . ?
Cu03 N00D C012 C00W 169.7(6) 1_665 . . . ?
Cu03 C00J C00S Cu05 109.4(13) . . . 2_666 ?
Cu04 O008 C00Q C00H -17.5(11) . . . . ?
Cu04 O008 C00Q C01C 161.2(5) . . . . ?
Cu04 O00A C00R C00H 13.2(11) . . . . ?
Cu04 O00A C00R C01B -166.2(5) . . . . ?
Cu04 C00I C00X Cu05 -113.8(12) . . . . ?
Cu04 C00I C00X C00T 63(3) . . . . ?
Cu04 C00K C00N Cu01 -12.4(8) . . . . ?
Cu04 C00K C00N Cu02 -115.2(4) . . . 2_666 ?
Cu04 C00K C00N Cu03 138.6(9) . . . . ?
Cu04 C00K C00Z C01D 122.8(8) . . . . ?
Cu04 C00K C00Z C01G -119.3(8) . . . . ?
Cu04 C00K C00Z C01I 3.1(12) . . . . ?
Cu05 Cu06 O00B C00Y 6.3(6) . . . . ?
Cu05 Cu06 C00F Cu01 18.9(2) . . . . ?
Cu05 Cu06 C00F Cu02 99.63(17) . . . . ?
Cu05 Cu06 C00F C015 -80.5(10) . . . . ?
Cu05 O007 C00Y O00B -8.7(11) . . . . ?
Cu05 O007 C00Y C00L 168.6(4) . . . . ?
Cu05 C00I C00X C00T 177(3) . . . . ?
Cu05 C00S C014 C010 -51.1(9) 2_666 . . . ?
Cu05 C00S C014 C01H -166.9(7) 2_666 . . . ?
Cu05 C00S C014 C01J 70.8(9) 2_666 . . . ?
Cu06 O00B C00Y O007 -0.8(11) . . . . ?
Cu06 O00B C00Y C00L -177.9(5) . . . . ?
Cu06 C00F C015 Cu01 98.7(10) . . . . ?
O008 C00Q C01C F009 49.9(9) . . . . ?
O008 C00Q C01C F00C -68.0(9) . . . . ?
O008 C00Q C01C F00E 170.6(7) . . . . ?
O00A C00R C01B F00G -143(2) . . . . ?
O00A C00R C01B F00U -5(3) . . . . ?
O00A C00R C01B F01A 103(2) . . . . ?
O00A C00R C01B F00H -47.7(14) . . . . ?
O00A C00R C01B F00V 73.6(14) . . . . ?
O00A C00R C01B F01B -166.0(12) . . . . ?
O00B Cu06 C00F Cu01 137.4(10) . . . . ?
O00B Cu06 C00F Cu02 -141.9(11) . . . . ?
O00B Cu06 C00F C015 38.0(19) . . . . ?
N00D C00M C017 C00P 1.6(11) . . . . ?
N00D C00M C017 C013 179.4(7) . . . . ?
C00F Cu06 O00B C00Y -114.0(12) . . . . ?
C00H C00Q C01C F009 -131.2(7) . . . . ?
C00H C00Q C01C F00C 110.9(8) . . . . ?
C00H C00Q C01C F00E -10.5(11) . . . . ?
C00H C00R C01B F00G 37(2) . . . . ?
C00H C00R C01B F00U 176(3) . . . . ?
C00H C00R C01B F01A -76(2) . . . . ?
C00H C00R C01B F00H 132.8(12) . . . . ?
C00H C00R C01B F00V -105.8(13) . . . . ?
C00H C00R C01B F01B 14.6(14) . . . . ?
C00L C00O C013 C017 1.7(12) . . . . ?
C00M N00D C012 C00W -4.4(11) . . . . ?
C00N C00K C00Z C01D -59(2) . . . . ?
C00N C00K C00Z C01G 59(2) . . . . ?
C00N C00K C00Z C01I -178.4(18) . . . . ?
C00O C00L C00Y O007 -172.0(7) . . . . ?
C00O C00L C00Y O00B 5.6(10) . . . . ?
C00O C00L C016 C00P 1.1(11) . . . . ?
C00O C013 C017 C00M -176.7(7) . . . . ?
C00O C013 C017 C00P 1.0(11) . . . . ?
C00P C00W C012 N00D 2.2(12) . . . . ?
C00Q C00H C00R O00A 4.8(13) . . . . ?
C00Q C00H C00R C01B -175.9(7) . . . . ?
C00R C00H C00Q O008 -4.7(12) . . . . ?
C00R C00H C00Q C01C 176.6(7) . . . . ?
C00V C00T C00X Cu05 176.1(6) . . . . ?
C00V C00T C00X C00I -1(3) . . . . ?
C00W C00P C016 C00L -179.7(7) . . . . ?
C00W C00P C017 C00M -3.7(10) . . . . ?
C00W C00P C017 C013 178.6(8) . . . . ?
C00Y C00L C00O C013 174.4(7) . . . . ?
C00Y C00L C016 C00P -176.1(6) . . . . ?
C00Z C00K C00N Cu01 168.9(15) . . . . ?
C00Z C00K C00N Cu02 66(2) . . . 2_666 ?
C00Z C00K C00N Cu03 -40(3) . . . . ?
C00Z C00K C00N Cu04 -179(2) . . . . ?
C012 N00D C00M C017 2.4(10) . . . . ?
C016 C00L C00O C013 -2.7(12) . . . . ?
C016 C00L C00Y O007 5.2(10) . . . . ?
C016 C00L C00Y O00B -177.2(7) . . . . ?
C016 C00P C00W C012 -176.9(7) . . . . ?
C016 C00P C017 C00M 175.2(7) . . . . ?
C016 C00P C017 C013 -2.5(10) . . . . ?
C017 C00P C00W C012 1.9(11) . . . . ?
C017 C00P C016 C00L 1.5(10) . . . . ?
C018 C00T C00X Cu05 -65.0(9) . . . . ?
C018 C00T C00X C00I 118(3) . . . . ?
C01E C00T C00X Cu05 55.2(9) . . . . ?
C01E C00T C00X C00I -121(3) . . . . ?
